data_2312389
loop_
_publ_author_name
'Nasri, Soumaya'

_publ_section_title
;
 Synthesis and crystal structure of bis-(<i>tert</i>-butyl
 isocyanide-&#x3ba;<i>C</i>)[5,10,15,20-tetra-kis-(4-chloro-phen-yl)porphyrinato-&#x3ba;<sup>4</sup><i>N</i>]iron(II).
;
_journal_coeditor_code HB8075
_journal_issue 'Pt 10'
_journal_name_full 'Acta crystallographica. Section E, Crystallographic communications'
_journal_page_first 931
_journal_page_last 935
_journal_paper_doi 10.1107/S2056989023008083
_journal_volume 79
_journal_year 2023
_chemical_formula_iupac '[Fe (C44 H24 Cl4 N4) (C5 H9 N)2]'
_chemical_formula_moiety 'C54 H42 Cl4 Fe N6'
_chemical_formula_sum 'C54 H42 Cl4 Fe N6'
_chemical_formula_weight 972.58
_chemical_name_systematic
;Bis(<i>tert</i>-butyl
isocyanide-\k<i>C</i>)[5,10,15,20-tetrakis(4-chlorophenyl)porphyrinato-\k^4^<i>N</i>]iron(II)
;
_space_group_crystal_system monoclinic
_space_group_IT_number 14
_space_group_name_Hall '-P 2yn'
_space_group_name_H-M_alt 'P 1 21/n 1'
_atom_sites_solution_hydrogens geom
_audit_creation_method SHELXL-2013
_cell_angle_alpha 90
_cell_angle_beta 114.0150(10)
_cell_angle_gamma 90
_cell_formula_units_Z 2
_cell_length_a 10.9679(5)
_cell_length_b 16.9240(7)
_cell_length_c 13.3536(5)
_cell_measurement_reflns_used 9956
_cell_measurement_temperature 115(2)
_cell_measurement_theta_max 27.232
_cell_measurement_theta_min 2.362
_cell_volume 2264.15(16)
_computing_cell_refinement
;
SAINT (Bruker, 2007)
;
_computing_data_collection
;
APEX2 (Bruker, 2012)
;
_computing_data_reduction
;
CrysAlisPro (Agilent, 2014)
;
_computing_molecular_graphics
;
ORTEPIII (Burnett & Johnson, 1996); ORTEP-3 for Windows (Farrugia,
2012)
;
_computing_publication_material
;
WinGX publication routines (Farrugia, 2012)
;
_computing_structure_refinement
;
SHELXL 2013 (Sheldrick, 2015)
;
_computing_structure_solution
;
SIR2004 1.0 (Burla <i>et al.</i>,  2005)
;
_diffrn_ambient_temperature 115(2)
_diffrn_detector 'CCD Plate'
_diffrn_detector_area_resol_mean '512 x 512'
_diffrn_measured_fraction_theta_full 0.999
_diffrn_measured_fraction_theta_max 0.997
_diffrn_measurement_device_type 'Nonius Kappa APEXII'
_diffrn_measurement_method '\f and \w scans'
_diffrn_radiation_monochromator graphite
_diffrn_radiation_type MoK\a
_diffrn_radiation_wavelength 0.71073
_diffrn_reflns_av_R_equivalents 0.0524
_diffrn_reflns_av_unetI/netI 0.0331
_diffrn_reflns_limit_h_max 14
_diffrn_reflns_limit_h_min -14
_diffrn_reflns_limit_k_max 21
_diffrn_reflns_limit_k_min -22
_diffrn_reflns_limit_l_max 15
_diffrn_reflns_limit_l_min -17
_diffrn_reflns_number 44887
_diffrn_reflns_theta_full 25.242
_diffrn_reflns_theta_max 27.528
_diffrn_reflns_theta_min 2.368
_diffrn_source 'X-ray tube'
_diffrn_standards_number 0
_exptl_absorpt_coefficient_mu 0.615
_exptl_absorpt_correction_T_max 0.9817
_exptl_absorpt_correction_T_min 0.9032
_exptl_absorpt_correction_type numerical
_exptl_absorpt_process_details
;
(SADABS; Krause <i>et al.</i>,  2015)
;
_exptl_crystal_colour 'dark violet'
_exptl_crystal_density_diffrn 1.427
_exptl_crystal_description prism
_exptl_crystal_F_000 1004
_exptl_crystal_size_max 0.277
_exptl_crystal_size_mid 0.212
_exptl_crystal_size_min 0.181
_refine_diff_density_max 0.428
_refine_diff_density_min -0.352
_refine_ls_extinction_method none
_refine_ls_goodness_of_fit_ref 1.047
_refine_ls_hydrogen_treatment constr
_refine_ls_matrix_type full
_refine_ls_number_parameters 295
_refine_ls_number_reflns 5201
_refine_ls_number_restraints 0
_refine_ls_restrained_S_all 1.047
_refine_ls_R_factor_all 0.0542
_refine_ls_R_factor_gt 0.0333
_refine_ls_shift/su_max 0.000
_refine_ls_shift/su_mean 0.000
_refine_ls_structure_factor_coef Fsqd
_refine_ls_weighting_details 'w=1/[\s^2^(Fo^2^)+(0.0294P)^2^+1.8163P] where P=(Fo^2^+2Fc^2^)/3'
_refine_ls_weighting_scheme calc
_refine_ls_wR_factor_gt 0.0733
_refine_ls_wR_factor_ref 0.0830
_reflns_number_gt 4077
_reflns_number_total 5201
_reflns_threshold_expression 'I > 2\s(I)'
_cod_data_source_file hb8075sup1.cif
_cod_data_source_block I
_cod_original_sg_symbol_H-M 'P 21/n'
_cod_database_code 2312389
_shelx_space_group_comment
;
The symmetry employed for this shelxl refinement is uniquely defined
by the following loop, which should always be used as a source of
symmetry information in preference to the above space-group names.
They are only intended as comments.
;
_shelxl_version_number .2013

loop_
_space_group_symop_operation_xyz
'x, y, z'
'-x+1/2, y+1/2, -z+1/2'
'-x, -y, -z'
'x-1/2, -y-1/2, z-1/2'

loop_
_atom_site_type_symbol
_atom_site_label
_atom_site_fract_x
_atom_site_fract_y
_atom_site_fract_z
_atom_site_U_iso_or_equiv
_atom_site_adp_type
_atom_site_calc_flag
_atom_site_occupancy
_atom_site_disorder_assembly
_atom_site_disorder_group
Fe Fe 1.0000 0.0000 0.5000 0.01108(9) Uani d 1 . .
C C23 1.02702(17) 0.01547(10) 0.36771(14) 0.0145(4) Uani d 1 . .
N N3 1.05491(15) 0.03942(9) 0.29849(12) 0.0170(3) Uani d 1 . .
C C24 1.10111(19) 0.08937(11) 0.23145(15) 0.0198(4) Uani d 1 . .
C C25 1.0239(2) 0.16655(11) 0.21248(19) 0.0276(5) Uani d 1 . .
H H25A 1.0520 0.2019 0.1677 0.041 Uiso calc 1 . .
H H25B 1.0418 0.1917 0.2832 0.041 Uiso calc 1 . .
H H25C 0.9281 0.1558 0.1744 0.041 Uiso calc 1 . .
C C26 1.2495(2) 0.10337(15) 0.29680(19) 0.0349(5) Uani d 1 . .
H H26A 1.2841 0.1367 0.2543 0.052 Uiso calc 1 . .
H H26B 1.2966 0.0526 0.3123 0.052 Uiso calc 1 . .
H H26C 1.2636 0.1298 0.3660 0.052 Uiso calc 1 . .
C C27 1.0745(2) 0.04753(13) 0.12358(17) 0.0312(5) Uani d 1 . .
H H27A 1.1054 0.0808 0.0785 0.047 Uiso calc 1 . .
H H27B 0.9786 0.0378 0.0845 0.047 Uiso calc 1 . .
H H27C 1.1226 -0.0029 0.1384 0.047 Uiso calc 1 . .
N N1 0.82346(14) 0.05565(8) 0.43209(11) 0.0123(3) Uani d 1 . .
N N2 1.09274(14) 0.10501(8) 0.53887(11) 0.0123(3) Uani d 1 . .
C C1 0.69880(17) 0.02084(10) 0.38631(14) 0.0137(3) Uani d 1 . .
C C2 0.59681(18) 0.08046(10) 0.34686(14) 0.0164(4) Uani d 1 . .
H H2 0.5034 0.0716 0.3103 0.020 Uiso calc 1 . .
C C3 0.65836(18) 0.15122(11) 0.37137(15) 0.0175(4) Uani d 1 . .
H H3 0.6166 0.2016 0.3566 0.021 Uiso calc 1 . .
C C4 0.79981(17) 0.13574(10) 0.42436(14) 0.0137(3) Uani d 1 . .
C C5 0.89792(17) 0.19464(10) 0.46487(14) 0.0138(3) Uani d 1 . .
C C6 1.03494(17) 0.17860(10) 0.51399(14) 0.0138(3) Uani d 1 . .
C C7 1.13680(18) 0.23832(10) 0.53796(15) 0.0176(4) Uani d 1 . .
H H7 1.1230 0.2937 0.5281 0.021 Uiso calc 1 . .
C C8 1.25547(18) 0.20053(10) 0.57700(15) 0.0177(4) Uani d 1 . .
H H8 1.3410 0.2243 0.5995 0.021 Uiso calc 1 . .
C C9 1.22812(17) 0.11779(10) 0.57818(14) 0.0142(3) Uani d 1 . .
C C10 0.67285(17) -0.05975(10) 0.38344(14) 0.0137(3) Uani d 1 . .
C C11 0.85653(17) 0.27954(10) 0.45362(14) 0.0152(4) Uani d 1 . .
C C12 0.78007(18) 0.31308(10) 0.35164(15) 0.0172(4) Uani d 1 . .
H H12 0.7471 0.2803 0.2884 0.021 Uiso calc 1 . .
C C13 0.75130(18) 0.39353(11) 0.34085(15) 0.0188(4) Uani d 1 . .
H H13 0.6975 0.4156 0.2714 0.023 Uiso calc 1 . .
C C14 0.80245(18) 0.44073(10) 0.43308(16) 0.0190(4) Uani d 1 . .
C C15 0.87414(19) 0.40905(11) 0.53618(16) 0.0217(4) Uani d 1 . .
H H15 0.9057 0.4420 0.5992 0.026 Uiso calc 1 . .
C C16 0.89919(19) 0.32841(11) 0.54595(15) 0.0196(4) Uani d 1 . .
H H16 0.9461 0.3060 0.6166 0.024 Uiso calc 1 . .
C C17 0.52953(17) -0.08653(10) 0.33800(14) 0.0148(4) Uani d 1 . .
C C18 0.46030(18) -0.10376(12) 0.22725(15) 0.0219(4) Uani d 1 . .
H H18 0.5034 -0.0973 0.1788 0.026 Uiso calc 1 . .
C C19 0.32887(19) -0.13036(12) 0.18617(16) 0.0236(4) Uani d 1 . .
H H19 0.2825 -0.1420 0.1104 0.028 Uiso calc 1 . .
C C20 0.26692(18) -0.13963(11) 0.25659(17) 0.0209(4) Uani d 1 . .
C C21 0.3315(2) -0.12213(14) 0.36586(17) 0.0299(5) Uani d 1 . .
H H21 0.2873 -0.1280 0.4136 0.036 Uiso calc 1 . .
C C22 0.4631(2) -0.09559(13) 0.40590(16) 0.0270(5) Uani d 1 . .
H H22 0.5083 -0.0834 0.4816 0.032 Uiso calc 1 . .
Cl Cl2 0.10157(5) -0.17304(3) 0.20542(5) 0.03464(14) Uani d 1 . .
Cl Cl1 0.78308(5) 0.54293(3) 0.41772(5) 0.03197(14) Uani d 1 . .

loop_
_atom_site_aniso_label
_atom_site_aniso_U_11
_atom_site_aniso_U_22
_atom_site_aniso_U_33
_atom_site_aniso_U_12
_atom_site_aniso_U_13
_atom_site_aniso_U_23
Fe 0.00822(17) 0.01188(16) 0.01215(17) -0.00047(13) 0.00312(13) 0.00022(13)
C23 0.0088(8) 0.0138(8) 0.0178(9) -0.0010(6) 0.0024(7) -0.0018(7)
N3 0.0138(7) 0.0197(8) 0.0167(8) 0.0018(6) 0.0053(6) -0.0003(6)
C24 0.0179(9) 0.0241(9) 0.0198(9) 0.0024(8) 0.0102(8) 0.0065(8)
C25 0.0253(11) 0.0195(9) 0.0401(12) 0.0018(8) 0.0154(10) 0.0045(9)
C26 0.0185(11) 0.0500(14) 0.0349(12) -0.0002(10) 0.0095(9) 0.0147(11)
C27 0.0425(13) 0.0337(12) 0.0243(11) 0.0067(10) 0.0207(10) 0.0053(9)
N1 0.0107(7) 0.0130(7) 0.0132(7) -0.0004(5) 0.0049(6) 0.0000(6)
N2 0.0084(7) 0.0133(7) 0.0138(7) -0.0003(5) 0.0031(6) 0.0001(6)
C1 0.0104(8) 0.0171(8) 0.0136(8) 0.0003(7) 0.0049(7) -0.0003(7)
C2 0.0101(8) 0.0192(9) 0.0175(9) 0.0013(7) 0.0032(7) 0.0019(7)
C3 0.0145(9) 0.0178(9) 0.0194(9) 0.0024(7) 0.0060(7) 0.0025(7)
C4 0.0123(8) 0.0155(8) 0.0132(8) 0.0025(7) 0.0051(7) 0.0016(7)
C5 0.0151(9) 0.0137(8) 0.0132(8) 0.0009(7) 0.0062(7) 0.0000(7)
C6 0.0149(9) 0.0128(8) 0.0136(8) -0.0002(7) 0.0056(7) -0.0009(7)
C7 0.0163(9) 0.0136(8) 0.0214(9) -0.0022(7) 0.0060(8) -0.0002(7)
C8 0.0135(9) 0.0160(9) 0.0220(9) -0.0043(7) 0.0054(8) -0.0023(7)
C9 0.0124(8) 0.0171(8) 0.0128(8) -0.0026(7) 0.0047(7) -0.0017(7)
C10 0.0105(8) 0.0177(8) 0.0118(8) -0.0012(7) 0.0036(7) -0.0012(7)
C11 0.0131(9) 0.0149(8) 0.0187(9) -0.0001(7) 0.0078(7) 0.0002(7)
C12 0.0162(9) 0.0167(8) 0.0181(9) -0.0008(7) 0.0062(7) -0.0008(7)
C13 0.0147(9) 0.0205(9) 0.0212(9) 0.0029(7) 0.0072(8) 0.0049(7)
C14 0.0157(9) 0.0119(8) 0.0309(11) 0.0018(7) 0.0112(8) -0.0006(7)
C15 0.0194(10) 0.0205(9) 0.0226(10) 0.0020(8) 0.0061(8) -0.0055(8)
C16 0.0191(9) 0.0205(9) 0.0176(9) 0.0029(7) 0.0058(8) -0.0004(7)
C17 0.0103(8) 0.0114(8) 0.0202(9) 0.0009(6) 0.0035(7) 0.0007(7)
C18 0.0137(9) 0.0317(11) 0.0204(10) -0.0021(8) 0.0071(8) -0.0027(8)
C19 0.0150(9) 0.0300(10) 0.0215(10) -0.0030(8) 0.0029(8) -0.0071(8)
C20 0.0088(8) 0.0187(9) 0.0312(10) -0.0037(7) 0.0041(8) 0.0001(8)
C21 0.0173(10) 0.0489(13) 0.0257(11) -0.0065(9) 0.0109(9) 0.0028(10)
C22 0.0163(10) 0.0453(13) 0.0185(10) -0.0059(9) 0.0061(8) -0.0032(9)
Cl2 0.0135(2) 0.0395(3) 0.0448(3) -0.0117(2) 0.0056(2) -0.0006(2)
Cl1 0.0304(3) 0.0139(2) 0.0455(3) 0.00429(19) 0.0091(2) 0.0003(2)

loop_
_atom_type_symbol
_atom_type_description
_atom_type_scat_dispersion_real
_atom_type_scat_dispersion_imag
_atom_type_scat_source
C C 0.0033 0.0016 'International Tables Vol C Tables 4.2.6.8 and 6.1.1.4'
H H 0.0000 0.0000 'International Tables Vol C Tables 4.2.6.8 and 6.1.1.4'
N N 0.0061 0.0033 'International Tables Vol C Tables 4.2.6.8 and 6.1.1.4'
Cl Cl 0.1484 0.1585 'International Tables Vol C Tables 4.2.6.8 and 6.1.1.4'
Fe Fe 0.3463 0.8444 'International Tables Vol C Tables 4.2.6.8 and 6.1.1.4'

loop_
_geom_angle_atom_site_label_1
_geom_angle_atom_site_label_2
_geom_angle_atom_site_label_3
_geom_angle_site_symmetry_1
_geom_angle_site_symmetry_3
_geom_angle
_geom_angle_publ_flag
C23 Fe C23 . 3_756 180.0 ?
C23 Fe N1 . 3_756 89.88(6) ?
C23 Fe N1 3_756 3_756 90.12(6) ?
C23 Fe N1 . . 90.12(6) ?
C23 Fe N1 3_756 . 89.88(6) ?
N1 Fe N1 3_756 . 180.00(5) ?
C23 Fe N2 . 3_756 97.71(6) ?
C23 Fe N2 3_756 3_756 82.29(6) ?
N1 Fe N2 3_756 3_756 89.75(6) ?
N1 Fe N2 . 3_756 90.25(6) ?
C23 Fe N2 . . 82.29(6) ?
C23 Fe N2 3_756 . 97.71(6) ?
N1 Fe N2 3_756 . 90.25(6) ?
N1 Fe N2 . . 89.75(6) ?
N2 Fe N2 3_756 . 180.00(4) ?
N3 C23 Fe . . 165.75(15) ?
C23 N3 C24 . . 163.66(17) ?
N3 C24 C26 . . 107.17(15) ?
N3 C24 C25 . . 106.85(15) ?
C26 C24 C25 . . 110.81(17) ?
N3 C24 C27 . . 109.23(16) ?
C26 C24 C27 . . 111.31(17) ?
C25 C24 C27 . . 111.25(16) ?
C24 C25 H25A . . 109.5 ?
C24 C25 H25B . . 109.5 ?
H25A C25 H25B . . 109.5 ?
C24 C25 H25C . . 109.5 ?
H25A C25 H25C . . 109.5 ?
H25B C25 H25C . . 109.5 ?
C24 C26 H26A . . 109.5 ?
C24 C26 H26B . . 109.5 ?
H26A C26 H26B . . 109.5 ?
C24 C26 H26C . . 109.5 ?
H26A C26 H26C . . 109.5 ?
H26B C26 H26C . . 109.5 ?
C24 C27 H27A . . 109.5 ?
C24 C27 H27B . . 109.5 ?
H27A C27 H27B . . 109.5 ?
C24 C27 H27C . . 109.5 ?
H27A C27 H27C . . 109.5 ?
H27B C27 H27C . . 109.5 ?
C4 N1 C1 . . 105.33(14) ?
C4 N1 Fe . . 127.86(11) ?
C1 N1 Fe . . 126.77(11) ?
C6 N2 C9 . . 105.64(14) ?
C6 N2 Fe . . 127.13(11) ?
C9 N2 Fe . . 126.32(11) ?
N1 C1 C10 . . 125.79(16) ?
N1 C1 C2 . . 110.18(15) ?
C10 C1 C2 . . 123.93(16) ?
C3 C2 C1 . . 107.24(16) ?
C3 C2 H2 . . 126.4 ?
C1 C2 H2 . . 126.4 ?
C2 C3 C4 . . 106.85(16) ?
C2 C3 H3 . . 126.6 ?
C4 C3 H3 . . 126.6 ?
N1 C4 C5 . . 125.39(16) ?
N1 C4 C3 . . 110.35(15) ?
C5 C4 C3 . . 124.23(16) ?
C6 C5 C4 . . 123.44(16) ?
C6 C5 C11 . . 117.22(15) ?
C4 C5 C11 . . 119.32(15) ?
N2 C6 C5 . . 126.17(15) ?
N2 C6 C7 . . 109.97(15) ?
C5 C6 C7 . . 123.69(16) ?
C8 C7 C6 . . 106.95(16) ?
C8 C7 H7 . . 126.5 ?
C6 C7 H7 . . 126.5 ?
C7 C8 C9 . . 107.09(16) ?
C7 C8 H8 . . 126.5 ?
C9 C8 H8 . . 126.5 ?
N2 C9 C10 . 3_756 125.90(16) ?
N2 C9 C8 . . 110.34(15) ?
C10 C9 C8 3_756 . 123.75(16) ?
C1 C10 C9 . 3_756 124.00(16) ?
C1 C10 C17 . . 118.33(15) ?
C9 C10 C17 3_756 . 117.65(15) ?
C12 C11 C16 . . 118.18(16) ?
C12 C11 C5 . . 121.71(16) ?
C16 C11 C5 . . 120.05(16) ?
C13 C12 C11 . . 121.30(17) ?
C13 C12 H12 . . 119.4 ?
C11 C12 H12 . . 119.4 ?
C14 C13 C12 . . 118.74(17) ?
C14 C13 H13 . . 120.6 ?
C12 C13 H13 . . 120.6 ?
C13 C14 C15 . . 121.51(17) ?
C13 C14 Cl1 . . 118.87(14) ?
C15 C14 Cl1 . . 119.55(14) ?
C14 C15 C16 . . 118.98(17) ?
C14 C15 H15 . . 120.5 ?
C16 C15 H15 . . 120.5 ?
C15 C16 C11 . . 121.10(17) ?
C15 C16 H16 . . 119.4 ?
C11 C16 H16 . . 119.4 ?
C22 C17 C18 . . 117.94(17) ?
C22 C17 C10 . . 120.72(16) ?
C18 C17 C10 . . 121.34(16) ?
C17 C18 C19 . . 121.09(18) ?
C17 C18 H18 . . 119.5 ?
C19 C18 H18 . . 119.5 ?
C20 C19 C18 . . 119.22(18) ?
C20 C19 H19 . . 120.4 ?
C18 C19 H19 . . 120.4 ?
C21 C20 C19 . . 121.22(17) ?
C21 C20 Cl2 . . 119.33(16) ?
C19 C20 Cl2 . . 119.44(15) ?
C20 C21 C22 . . 118.95(19) ?
C20 C21 H21 . . 120.5 ?
C22 C21 H21 . . 120.5 ?
C17 C22 C21 . . 121.57(18) ?
C17 C22 H22 . . 119.2 ?
C21 C22 H22 . . 119.2 ?

loop_
_geom_bond_atom_site_label_1
_geom_bond_atom_site_label_2
_geom_bond_site_symmetry_2
_geom_bond_distance
_geom_bond_publ_flag
Fe C23 . 1.9244(18) ?
Fe C23 3_756 1.9244(18) ?
Fe N1 3_756 2.0074(14) ?
Fe N1 . 2.0074(14) ?
Fe N2 3_756 2.0081(14) ?
Fe N2 . 2.0081(14) ?
C23 N3 . 1.159(2) ?
N3 C24 . 1.464(2) ?
C24 C26 . 1.520(3) ?
C24 C25 . 1.521(3) ?
C24 C27 . 1.523(3) ?
C25 H25A . 0.9800 ?
C25 H25B . 0.9800 ?
C25 H25C . 0.9800 ?
C26 H26A . 0.9800 ?
C26 H26B . 0.9800 ?
C26 H26C . 0.9800 ?
C27 H27A . 0.9800 ?
C27 H27B . 0.9800 ?
C27 H27C . 0.9800 ?
N1 C4 . 1.376(2) ?
N1 C1 . 1.382(2) ?
N2 C6 . 1.376(2) ?
N2 C9 . 1.376(2) ?
C1 C10 . 1.391(2) ?
C1 C2 . 1.438(2) ?
C2 C3 . 1.348(2) ?
C2 H2 . 0.9500 ?
C3 C4 . 1.443(2) ?
C3 H3 . 0.9500 ?
C4 C5 . 1.404(2) ?
C5 C6 . 1.400(2) ?
C5 C11 . 1.496(2) ?
C6 C7 . 1.443(2) ?
C7 C8 . 1.350(3) ?
C7 H7 . 0.9500 ?
C8 C9 . 1.434(2) ?
C8 H8 . 0.9500 ?
C9 C10 3_756 1.398(2) ?
C10 C9 3_756 1.398(2) ?
C10 C17 . 1.506(2) ?
C11 C12 . 1.397(2) ?
C11 C16 . 1.398(2) ?
C12 C13 . 1.392(2) ?
C12 H12 . 0.9500 ?
C13 C14 . 1.381(3) ?
C13 H13 . 0.9500 ?
C14 C15 . 1.386(3) ?
C14 Cl1 . 1.7446(18) ?
C15 C16 . 1.388(3) ?
C15 H15 . 0.9500 ?
C16 H16 . 0.9500 ?
C17 C22 . 1.383(3) ?
C17 C18 . 1.391(3) ?
C18 C19 . 1.392(3) ?
C18 H18 . 0.9500 ?
C19 C20 . 1.375(3) ?
C19 H19 . 0.9500 ?
C20 C21 . 1.370(3) ?
C20 Cl2 . 1.7513(18) ?
C21 C22 . 1.394(3) ?
C21 H21 . 0.9500 ?
C22 H22 . 0.9500 ?

loop_
_geom_hbond_atom_site_label_D
_geom_hbond_atom_site_label_H
_geom_hbond_atom_site_label_A
_geom_hbond_site_symmetry_A
_geom_hbond_distance_DH
_geom_hbond_distance_HA
_geom_hbond_distance_DA
_geom_hbond_angle_DHA
C25 H25C Cl1 2_645 0.98 2.86 3.738(2) 149
C27 H27B Cl1 2_645 0.98 2.86 3.733(2) 149
C7 H7 Cl1 3_766 0.95 2.94 3.7953(18) 151
C13 H13 N2 4_565 0.95 2.86 3.685(2) 146
C21 H21 Cg1 3_655 0.96 2.69 3.518(2) 146

_cod_database_fobs_code 2312389
